data_4115189
loop_
_publ_author_name
'Brian D. Dangel'
'Kamil Godula'
'So Won Youn'
'Beng\"u Sezen'
'Dalibor Sames'

_publ_section_title
;
 C-C Bond Formation via C-H Bond Activation: Synthesis of the Core of
 Teleocidin B4
;
_journal_name_full 'Journal of the American Chemical Society'
_journal_page_first 11856
_journal_page_last 11857
_journal_paper_doi 10.1021/ja027311p
_journal_volume 124
_journal_year 2002
_chemical_formula_sum 'C18 H25 N O2'
_chemical_formula_weight 287.39
_chemical_name_systematic
; 
 ? 
;
_space_group_IT_number 14
_symmetry_cell_setting monoclinic
_symmetry_space_group_name_Hall '-P 2yn'
_symmetry_space_group_name_H-M 'P 1 21/n 1'
_atom_sites_solution_hydrogens geom
_atom_sites_solution_primary direct
_atom_sites_solution_secondary difmap
_audit_creation_method SHELXL-97
_cell_angle_alpha 90.00
_cell_angle_beta 99.5700(10)
_cell_angle_gamma 90.00
_cell_formula_units_Z 4
_cell_length_a 13.6548(10)
_cell_length_b 8.8146(7)
_cell_length_c 13.7395(11)
_cell_measurement_temperature 238(2)
_cell_volume 1630.7(2)
_computing_cell_refinement 'Bruker SMART'
_computing_data_collection 'Bruker SMART'
_computing_data_reduction 'Bruker SHELXTL'
_computing_molecular_graphics 'Bruker SHELXTL'
_computing_publication_material 'Bruker SHELXTL'
_computing_structure_refinement 'SHELXL-97 (Sheldrick, 1997)'
_computing_structure_solution 'SHELXS-97 (Sheldrick, 1990)'
_diffrn_ambient_temperature 238(2)
_diffrn_measured_fraction_theta_full 0.918
_diffrn_measured_fraction_theta_max 0.918
_diffrn_measurement_device_type 'CCD area detector'
_diffrn_measurement_method 'phi and omega scans'
_diffrn_radiation_monochromator graphite
_diffrn_radiation_source 'fine-focus sealed tube'
_diffrn_radiation_type MoK\a
_diffrn_radiation_wavelength 0.71073
_diffrn_reflns_av_R_equivalents 0.0175
_diffrn_reflns_av_sigmaI/netI 0.0178
_diffrn_reflns_limit_h_max 17
_diffrn_reflns_limit_h_min -7
_diffrn_reflns_limit_k_max 11
_diffrn_reflns_limit_k_min -10
_diffrn_reflns_limit_l_max 16
_diffrn_reflns_limit_l_min -17
_diffrn_reflns_number 10289
_diffrn_reflns_theta_full 28.00
_diffrn_reflns_theta_max 28.00
_diffrn_reflns_theta_min 1.95
_exptl_absorpt_coefficient_mu 0.075
_exptl_absorpt_correction_T_max 0.9705
_exptl_absorpt_correction_T_min 0.9422
_exptl_absorpt_correction_type none
_exptl_crystal_density_diffrn 1.171
_exptl_crystal_F_000 624
_exptl_crystal_size_max 0.80
_exptl_crystal_size_mid 0.60
_exptl_crystal_size_min 0.40
_refine_diff_density_max 0.245
_refine_diff_density_min -0.186
_refine_diff_density_rms 0.034
_refine_ls_extinction_coef 0.0000(14)
_refine_ls_extinction_expression Fc^*^=kFc[1+0.001xFc^2^\l^3^/sin(2\q)]^-1/4^
_refine_ls_extinction_method SHELXL
_refine_ls_goodness_of_fit_ref 1.073
_refine_ls_hydrogen_treatment mixed
_refine_ls_matrix_type full
_refine_ls_number_parameters 196
_refine_ls_number_reflns 3610
_refine_ls_number_restraints 0
_refine_ls_restrained_S_all 1.073
_refine_ls_R_factor_all 0.0557
_refine_ls_R_factor_gt 0.0439
_refine_ls_shift/su_max 0.102
_refine_ls_shift/su_mean 0.001
_refine_ls_structure_factor_coef Fsqd
_refine_ls_weighting_details 'calc w=1/[\s^2^(Fo^2^)+(0.0644P)^2^+0.2615P] where P=(Fo^2^+2Fc^2^)/3'
_refine_ls_weighting_scheme calc
_refine_ls_wR_factor_gt 0.1203
_refine_ls_wR_factor_ref 0.1268
_reflns_number_gt 2857
_reflns_number_total 3610
_reflns_threshold_expression >2sigma(I)
_cod_data_source_file ja027311p_s2.cif
_cod_data_source_block das10
_cod_database_code 4115189

loop_
_symmetry_equiv_pos_as_xyz
'x, y, z'
'-x+1/2, y+1/2, -z+1/2'
'-x, -y, -z'
'x-1/2, -y-1/2, z-1/2'

loop_
_atom_site_label
_atom_site_type_symbol
_atom_site_fract_x
_atom_site_fract_y
_atom_site_fract_z
_atom_site_U_iso_or_equiv
_atom_site_adp_type
_atom_site_occupancy
_atom_site_symmetry_multiplicity
_atom_site_calc_flag
_atom_site_refinement_flags
O1 O 0.61218(7) 0.01150(12) 0.77913(7) 0.0467(3) Uani 1 1 d .
O2 O 0.50757(8) -0.45976(12) 0.37083(7) 0.0526(3) Uani 1 1 d .
N N 0.56940(8) -0.32181(12) 0.50535(8) 0.0386(3) Uani 1 1 d .
H0A H 0.5545 -0.3938 0.5437 0.046 Uiso 1 1 calc R
C1 C 0.66716(8) -0.09233(13) 0.49744(9) 0.0328(3) Uani 1 1 d .
C2 C 0.61088(9) -0.18667(13) 0.54975(9) 0.0330(3) Uani 1 1 d .
C3 C 0.59496(9) -0.15166(15) 0.64373(9) 0.0362(3) Uani 1 1 d .
H3A H 0.5586 -0.2175 0.6780 0.043 Uiso 1 1 calc R
C4 C 0.63380(9) -0.01693(15) 0.68676(9) 0.0369(3) Uani 1 1 d .
C5 C 0.68690(10) 0.08000(15) 0.63591(10) 0.0402(3) Uani 1 1 d .
H5A H 0.7113 0.1719 0.6652 0.048 Uiso 1 1 calc R
C6 C 0.70483(9) 0.04288(14) 0.54123(9) 0.0361(3) Uani 1 1 d .
C7 C 0.76194(10) 0.15764(15) 0.48739(11) 0.0422(3) Uani 1 1 d .
C8 C 0.78754(11) 0.08961(17) 0.39121(11) 0.0485(4) Uani 1 1 d .
H8A H 0.8024 0.1725 0.3484 0.058 Uiso 1 1 calc R
H8B H 0.8476 0.0275 0.4074 0.058 Uiso 1 1 calc R
C9 C 0.70480(11) -0.00751(17) 0.33474(11) 0.0466(3) Uani 1 1 d .
H9A H 0.7243 -0.0423 0.2729 0.056 Uiso 1 1 calc R
H9B H 0.6445 0.0538 0.3181 0.056 Uiso 1 1 calc R
C10 C 0.68301(9) -0.14491(14) 0.39569(9) 0.0358(3) Uani 1 1 d .
C11 C 0.58740(10) -0.22295(16) 0.34518(10) 0.0415(3) Uani 1 1 d .
H11A H 0.5351 -0.1464 0.3298 0.050 Uiso 1 1 calc R
H11B H 0.5991 -0.2671 0.2827 0.050 Uiso 1 1 calc R
C12 C 0.55156(10) -0.34586(15) 0.40694(10) 0.0392(3) Uani 1 1 d .
C13 C 0.65033(14) 0.1471(2) 0.82710(13) 0.0690(5) Uani 1 1 d .
H13A H 0.7223 0.1433 0.8393 0.104 Uiso 1 1 calc R
H13B H 0.6263 0.1571 0.8894 0.104 Uiso 1 1 calc R
H13C H 0.6284 0.2335 0.7854 0.104 Uiso 1 1 calc R
C14 C 0.85815(11) 0.21067(18) 0.55626(12) 0.0510(4) Uani 1 1 d .
H14A H 0.8368 0.2711 0.6098 0.061 Uiso 1 1 calc R
C15 C 0.92305(13) 0.3152(2) 0.50364(16) 0.0716(5) Uani 1 1 d .
H15A H 0.9510 0.2572 0.4549 0.107 Uiso 1 1 calc R
H15B H 0.9763 0.3570 0.5517 0.107 Uiso 1 1 calc R
H15C H 0.8827 0.3970 0.4712 0.107 Uiso 1 1 calc R
C16 C 0.92084(12) 0.0796(2) 0.60554(14) 0.0628(5) Uani 1 1 d .
H16A H 0.8825 0.0223 0.6463 0.094 Uiso 1 1 calc R
H16B H 0.9800 0.1195 0.6464 0.094 Uiso 1 1 calc R
H16C H 0.9398 0.0137 0.5553 0.094 Uiso 1 1 calc R
C17 C 0.69237(12) 0.29567(17) 0.46085(14) 0.0580(4) Uani 1 1 d .
H17A H 0.6301 0.2617 0.4226 0.087 Uiso 1 1 calc R
H17B H 0.7237 0.3677 0.4224 0.087 Uiso 1 1 calc R
H17C H 0.6798 0.3440 0.5210 0.087 Uiso 1 1 calc R
C18 C 0.76912(10) -0.25972(17) 0.40533(11) 0.0452(3) Uani 1 1 d .
H18A H 0.8294 -0.2125 0.4394 0.068 Uiso 1 1 calc R
H18B H 0.7790 -0.2917 0.3401 0.068 Uiso 1 1 calc R
H18C H 0.7532 -0.3473 0.4425 0.068 Uiso 1 1 calc R

loop_
_atom_site_aniso_label
_atom_site_aniso_U_11
_atom_site_aniso_U_22
_atom_site_aniso_U_33
_atom_site_aniso_U_23
_atom_site_aniso_U_13
_atom_site_aniso_U_12
O1 0.0562(6) 0.0511(6) 0.0345(5) -0.0078(4) 0.0123(4) -0.0063(5)
O2 0.0665(7) 0.0458(6) 0.0440(6) -0.0067(5) 0.0048(5) -0.0184(5)
N 0.0471(6) 0.0321(6) 0.0371(6) -0.0002(4) 0.0089(5) -0.0092(5)
C1 0.0343(6) 0.0304(6) 0.0342(6) 0.0011(5) 0.0067(5) 0.0012(5)
C2 0.0341(6) 0.0293(6) 0.0353(6) -0.0008(5) 0.0046(5) -0.0013(5)
C3 0.0363(6) 0.0361(7) 0.0372(7) 0.0026(5) 0.0088(5) -0.0032(5)
C4 0.0374(6) 0.0406(7) 0.0328(7) -0.0036(5) 0.0064(5) 0.0016(5)
C5 0.0426(7) 0.0344(7) 0.0443(7) -0.0074(6) 0.0095(6) -0.0059(5)
C6 0.0368(6) 0.0321(6) 0.0406(7) 0.0000(5) 0.0100(5) -0.0012(5)
C7 0.0443(7) 0.0325(7) 0.0523(8) 0.0018(6) 0.0153(6) -0.0044(5)
C8 0.0563(8) 0.0442(8) 0.0489(8) 0.0039(6) 0.0204(7) -0.0109(6)
C9 0.0577(8) 0.0452(8) 0.0384(7) 0.0059(6) 0.0126(6) -0.0058(6)
C10 0.0395(6) 0.0342(6) 0.0337(7) 0.0011(5) 0.0069(5) -0.0011(5)
C11 0.0457(7) 0.0423(7) 0.0352(7) 0.0011(6) 0.0032(5) -0.0020(6)
C12 0.0402(6) 0.0373(7) 0.0391(7) -0.0022(6) 0.0039(5) -0.0029(5)
C13 0.0798(12) 0.0827(13) 0.0464(9) -0.0303(9) 0.0160(8) -0.0265(10)
C14 0.0483(8) 0.0463(8) 0.0617(9) -0.0096(7) 0.0188(7) -0.0114(6)
C15 0.0624(10) 0.0644(11) 0.0931(14) -0.0050(10) 0.0279(9) -0.0259(9)
C16 0.0463(8) 0.0758(12) 0.0658(11) 0.0021(9) 0.0078(7) -0.0021(8)
C17 0.0594(9) 0.0383(8) 0.0794(11) 0.0112(8) 0.0211(8) 0.0032(7)
C18 0.0479(7) 0.0470(8) 0.0420(8) -0.0045(6) 0.0109(6) 0.0061(6)

loop_
_atom_type_symbol
_atom_type_description
_atom_type_scat_dispersion_real
_atom_type_scat_dispersion_imag
_atom_type_scat_source
C C 0.0033 0.0016 'International Tables Vol C Tables 4.2.6.8 and 6.1.1.4'
H H 0.0000 0.0000 'International Tables Vol C Tables 4.2.6.8 and 6.1.1.4'
N N 0.0061 0.0033 'International Tables Vol C Tables 4.2.6.8 and 6.1.1.4'
O O 0.0106 0.0060 'International Tables Vol C Tables 4.2.6.8 and 6.1.1.4'

loop_
_geom_angle_atom_site_label_1
_geom_angle_atom_site_label_2
_geom_angle_atom_site_label_3
_geom_angle
C4 O1 C13 117.61(11)
C12 N C2 123.87(11)
C6 C1 C2 118.55(11)
C6 C1 C10 123.92(11)
C2 C1 C10 117.53(11)
C3 C2 C1 122.01(11)
C3 C2 N 118.58(11)
C1 C2 N 119.41(11)
C2 C3 C4 118.70(11)
O1 C4 C5 124.44(12)
O1 C4 C3 115.02(11)
C5 C4 C3 120.50(12)
C4 C5 C6 120.78(12)
C1 C6 C5 119.42(11)
C1 C6 C7 122.29(11)
C5 C6 C7 118.24(11)
C6 C7 C8 111.17(11)
C6 C7 C17 106.81(11)
C8 C7 C17 108.72(13)
C6 C7 C14 110.40(11)
C8 C7 C14 110.40(11)
C17 C7 C14 109.24(12)
C9 C8 C7 113.59(11)
C8 C9 C10 111.19(12)
C1 C10 C9 109.40(11)
C1 C10 C11 108.15(10)
C9 C10 C11 109.60(11)
C1 C10 C18 110.14(10)
C9 C10 C18 110.62(11)
C11 C10 C18 108.90(11)
C12 C11 C10 113.50(11)
O2 C12 N 121.76(12)
O2 C12 C11 122.79(12)
N C12 C11 115.44(11)
C16 C14 C15 109.68(13)
C16 C14 C7 113.34(12)
C15 C14 C7 112.80(14)

loop_
_geom_bond_atom_site_label_1
_geom_bond_atom_site_label_2
_geom_bond_distance
O1 C4 1.3730(15)
O1 C13 1.4216(19)
O2 C12 1.2312(16)
N C12 1.3501(17)
N C2 1.4132(15)
C1 C6 1.3944(17)
C1 C2 1.4079(17)
C1 C10 1.5220(17)
C2 C3 1.3796(17)
C3 C4 1.3917(18)
C4 C5 1.3827(18)
C5 C6 1.4018(18)
C6 C7 1.5397(17)
C7 C8 1.5433(19)
C7 C17 1.549(2)
C7 C14 1.558(2)
C8 C9 1.523(2)
C9 C10 1.5295(18)
C10 C11 1.5356(18)
C10 C18 1.5403(18)
C11 C12 1.5072(18)
C14 C16 1.528(2)
C14 C15 1.539(2)
